data_7105049
loop_
_publ_author_name
'Wang, Cai-Feng'
'Li, Dong-Ping'
'Chen, Xin'
'Li, Xiao-Ming'
'Li, Yi-Zhi'
'Zuo, Jing-Lin'
'You, Xiao-Zeng'

_publ_section_title
;
 Assembling chirality into magnetic nanowires: cyano-bridged
 iron(III)-nickel(II) chains exhibiting slow magnetization relaxation
 and ferroelectricity.
;
_journal_issue 45
_journal_name_full 'Chemical communications (Cambridge, England)'
_journal_page_first 6940
_journal_page_last 6942
_journal_paper_doi 10.1039/b916637h
_journal_year 2009
_chemical_absolute_configuration unk
_chemical_formula_moiety 'C60 H104 B2 Fe2 N30 Ni3, 4(Cl O4), 2(H2 O)'
_chemical_formula_sum 'C60 H108 B2 Cl4 Fe2 N30 Ni3 O18'
_chemical_formula_weight 1989.01
_chemical_name_systematic
;
?
;
_space_group_IT_number 1
_symmetry_cell_setting triclinic
_symmetry_space_group_name_Hall 'P 1'
_symmetry_space_group_name_H-M 'P 1'
_atom_sites_solution_hydrogens geom
_atom_sites_solution_primary direct
_atom_sites_solution_secondary difmap
_audit_creation_method SHELXL-97
_cell_angle_alpha 116.613(4)
_cell_angle_beta 103.801(3)
_cell_angle_gamma 99.856(3)
_cell_formula_units_Z 1
_cell_length_a 14.000(2)
_cell_length_b 14.1403(11)
_cell_length_c 14.868(3)
_cell_measurement_reflns_used 1653
_cell_measurement_temperature 291(2)
_cell_measurement_theta_max 24.59
_cell_measurement_theta_min 2.25
_cell_volume 2421.0(6)
_computing_cell_refinement SMART
_computing_data_collection 'SMART (Bruker, 2000)'
_computing_data_reduction 'SAINT (Bruker, 2000)'
_computing_molecular_graphics SHELXTL
_computing_publication_material SHELXTL
_computing_structure_refinement SHELXTL
_computing_structure_solution 'SHELXTL (Bruker, 2000)'
_diffrn_ambient_temperature 291(2)
_diffrn_measured_fraction_theta_full 0.975
_diffrn_measured_fraction_theta_max 0.975
_diffrn_measurement_device_type 'Bruker Smart Apex CCD'
_diffrn_measurement_method 'phi and omega scans'
_diffrn_radiation_monochromator graphite
_diffrn_radiation_source 'sealed tube'
_diffrn_radiation_type MoK\a
_diffrn_radiation_wavelength 0.71073
_diffrn_reflns_av_R_equivalents 0.0216
_diffrn_reflns_av_sigmaI/netI 0.0588
_diffrn_reflns_limit_h_max 17
_diffrn_reflns_limit_h_min -14
_diffrn_reflns_limit_k_max 9
_diffrn_reflns_limit_k_min -17
_diffrn_reflns_limit_l_max 18
_diffrn_reflns_limit_l_min -16
_diffrn_reflns_number 13128
_diffrn_reflns_theta_full 26.00
_diffrn_reflns_theta_max 26.00
_diffrn_reflns_theta_min 1.70
_exptl_absorpt_coefficient_mu 1.047
_exptl_absorpt_correction_T_max 0.78
_exptl_absorpt_correction_T_min 0.74
_exptl_absorpt_correction_type multi-scan
_exptl_absorpt_process_details 'SADABS; Bruker, 2000'
_exptl_crystal_colour Red-brown
_exptl_crystal_density_diffrn 1.364
_exptl_crystal_density_method 'not measured'
_exptl_crystal_description plate
_exptl_crystal_F_000 1036
_exptl_crystal_size_max 0.30
_exptl_crystal_size_mid 0.26
_exptl_crystal_size_min 0.24
_refine_diff_density_max 0.465
_refine_diff_density_min -0.555
_refine_diff_density_rms 0.075
_refine_ls_abs_structure_details 'Flack H D (1983), Acta Cryst. A39, 876-881'
_refine_ls_abs_structure_Flack 0.018(15)
_refine_ls_extinction_method none
_refine_ls_goodness_of_fit_ref 1.047
_refine_ls_hydrogen_treatment constr
_refine_ls_matrix_type fullcycle
_refine_ls_number_parameters 1099
_refine_ls_number_reflns 11107
_refine_ls_number_restraints 3
_refine_ls_restrained_S_all 1.047
_refine_ls_R_factor_all 0.0695
_refine_ls_R_factor_gt 0.0581
_refine_ls_shift/su_max 0.000
_refine_ls_shift/su_mean 0.000
_refine_ls_structure_factor_coef Fsqd
_refine_ls_weighting_details 'calc w=1/[\s^2^(Fo^2^)+(0.06P)^2^+1.99P] where P=(Fo^2^+2Fc^2^)/3'
_refine_ls_weighting_scheme calc
_refine_ls_wR_factor_gt 0.1181
_refine_ls_wR_factor_ref 0.1211
_reflns_number_gt 9136
_reflns_number_total 11107
_reflns_threshold_expression >2sigma(I)
_cod_data_source_file b916637h.txt
_cod_data_source_block xx
_cod_depositor_comments
;
The following automatic conversions were performed:
'_symmetry_cell_setting' value 'Triclinic' changed to 'triclinic'
according to '/home/saulius/struct/CIF-dictionaries/cif_core.dic'
dictionary named 'cif_core.dic' version 2.4.1 from 2010-06-29.

Automatic conversion script
Id: cif_fix_enum 1527 2010-12-29 10:47:43Z saulius 
;
_cod_original_sg_symbol_H-M P1
_cod_database_code 7105049

loop_
_symmetry_equiv_pos_as_xyz
'x, y, z'

loop_
_atom_site_label
_atom_site_type_symbol
_atom_site_fract_x
_atom_site_fract_y
_atom_site_fract_z
_atom_site_U_iso_or_equiv
_atom_site_adp_type
_atom_site_occupancy
_atom_site_symmetry_multiplicity
_atom_site_calc_flag
_atom_site_refinement_flags
_atom_site_disorder_assembly
_atom_site_disorder_group
B1 B 0.9372(7) 0.8491(8) 0.7752(7) 0.035(2) Uani 1 1 d . . .
H11B H 1.0107 0.8906 0.8196 0.043 Uiso 1 1 calc R . .
B2 B 0.0963(7) 1.0372(7) 0.2737(7) 0.0339(19) Uani 1 1 d . . .
H22E H 0.0242 0.9916 0.2264 0.041 Uiso 1 1 calc R . .
C1 C 0.8313(6) 0.5684(7) 0.6754(7) 0.047(2) Uani 1 1 d . . .
H1 H 0.7761 0.5027 0.6278 0.057 Uiso 1 1 calc R . .
C2 C 0.9198(6) 0.5665(7) 0.7226(6) 0.0363(18) Uani 1 1 d . . .
H2 H 0.9357 0.5066 0.7257 0.044 Uiso 1 1 calc R . .
C3 C 0.9930(6) 0.6840(7) 0.7722(7) 0.046(2) Uani 1 1 d . . .
H3 H 1.0651 0.7098 0.8024 0.055 Uiso 1 1 calc R . .
C4 C 0.7369(5) 0.9073(6) 0.8611(6) 0.0366(18) Uani 1 1 d . . .
H4 H 0.6658 0.8853 0.8466 0.044 Uiso 1 1 calc R . .
C5 C 0.8035(5) 0.9866(6) 0.9626(5) 0.0256(14) Uani 1 1 d . . .
H5 H 0.7904 1.0255 1.0255 0.031 Uiso 1 1 calc R . .
C6 C 0.8992(5) 0.9922(6) 0.9438(6) 0.0363(19) Uani 1 1 d . . .
H6 H 0.9643 1.0354 0.9974 0.044 Uiso 1 1 calc R . .
C7 C 0.8110(6) 0.7838(7) 0.5077(6) 0.044(2) Uani 1 1 d . . .
H7 H 0.7526 0.7487 0.4451 0.053 Uiso 1 1 calc R . .
C8 C 0.9104(6) 0.8405(6) 0.5268(6) 0.0339(17) Uani 1 1 d . . .
H8 H 0.9292 0.8429 0.4718 0.041 Uiso 1 1 calc R . .
C9 C 0.9825(6) 0.8944(7) 0.6321(7) 0.0379(18) Uani 1 1 d . . .
H9 H 1.0518 0.9377 0.6604 0.045 Uiso 1 1 calc R . .
C10 C 0.2118(6) 1.1055(8) 0.5557(7) 0.049(2) Uani 1 1 d . . .
H10 H 0.2645 1.1387 0.6225 0.059 Uiso 1 1 calc R . .
C11 C 0.1080(6) 1.0478(7) 0.5303(6) 0.0386(18) Uani 1 1 d . . .
H11 H 0.0811 1.0305 0.5746 0.046 Uiso 1 1 calc R . .
C12 C 0.0524(6) 1.0212(7) 0.4252(6) 0.0377(19) Uani 1 1 d . . .
H12 H -0.0187 0.9862 0.3881 0.045 Uiso 1 1 calc R . .
C13 C 0.3321(6) 0.9864(7) 0.2160(6) 0.0385(18) Uani 1 1 d . . .
H13 H 0.4019 0.9952 0.2264 0.046 Uiso 1 1 calc R . .
C14 C 0.2412(6) 0.9093(6) 0.1298(6) 0.0350(17) Uani 1 1 d . . .
H14 H 0.2495 0.8546 0.0701 0.042 Uiso 1 1 calc R . .
C15 C 0.1391(6) 0.9050(7) 0.1228(6) 0.0358(17) Uani 1 1 d . . .
H15 H 0.0738 0.8577 0.0715 0.043 Uiso 1 1 calc R . .
C16 C 0.2279(6) 1.3506(7) 0.3818(6) 0.0343(17) Uani 1 1 d . . .
H16 H 0.2851 1.4145 0.4151 0.041 Uiso 1 1 calc R . .
C17 C 0.1154(6) 1.3288(7) 0.3258(7) 0.046(2) Uani 1 1 d . . .
H17 H 0.0862 1.3832 0.3259 0.056 Uiso 1 1 calc R . .
C18 C 0.0607(6) 1.2150(7) 0.2735(6) 0.0378(18) Uani 1 1 d . . .
H18 H -0.0080 1.1821 0.2264 0.045 Uiso 1 1 calc R . .
C19 C 0.7258(5) 0.5619(6) 0.8810(6) 0.0336(15) Uani 1 1 d . . .
H19 H 0.7506 0.5995 0.8453 0.040 Uiso 1 1 calc R . .
C20 C 0.8082(5) 0.5146(6) 0.9136(6) 0.0386(17) Uani 1 1 d . . .
H20A H 0.7911 0.4808 0.9543 0.046 Uiso 1 1 calc R . .
H20B H 0.8202 0.4608 0.8519 0.046 Uiso 1 1 calc R . .
C21 C 0.8990(5) 0.6211(7) 0.9829(7) 0.051(2) Uani 1 1 d . . .
H21A H 0.9076 0.6580 0.9425 0.062 Uiso 1 1 calc R . .
H21B H 0.9621 0.6038 1.0031 0.062 Uiso 1 1 calc R . .
C22 C 0.8807(5) 0.6992(6) 1.0850(6) 0.0341(15) Uani 1 1 d . . .
H22A H 0.8651 0.6590 1.1209 0.041 Uiso 1 1 calc R . .
H22B H 0.9438 0.7617 1.1339 0.041 Uiso 1 1 calc R . .
C23 C 0.7929(5) 0.7429(6) 1.0601(6) 0.0385(17) Uani 1 1 d . . .
H23A H 0.8135 0.7954 1.0377 0.046 Uiso 1 1 calc R . .
H23B H 0.7764 0.7816 1.1242 0.046 Uiso 1 1 calc R . .
C24 C 0.6967(5) 0.6447(6) 0.9697(5) 0.0336(15) Uani 1 1 d . . .
H24 H 0.6679 0.6050 1.0018 0.040 Uiso 1 1 calc R . .
C25 C 0.3733(6) 0.6020(7) 0.9133(6) 0.0410(18) Uani 1 1 d . . .
H25 H 0.3995 0.6803 0.9338 0.049 Uiso 1 1 calc R . .
C26 C 0.3236(6) 0.5815(8) 0.9882(6) 0.050(2) Uani 1 1 d . . .
H26A H 0.3140 0.5055 0.9728 0.060 Uiso 1 1 calc R . .
H26B H 0.3681 0.6321 1.0630 0.060 Uiso 1 1 calc R . .
C27 C 0.2219(6) 0.6010(8) 0.9681(7) 0.053(2) Uani 1 1 d . . .
H27A H 0.2350 0.6795 0.9914 0.064 Uiso 1 1 calc R . .
H27B H 0.1900 0.5870 1.0141 0.064 Uiso 1 1 calc R . .
C28 C 0.1424(6) 0.5333(6) 0.8532(7) 0.0384(18) Uani 1 1 d . . .
H28A H 0.1131 0.4568 0.8347 0.046 Uiso 1 1 calc R . .
H28B H 0.0864 0.5648 0.8480 0.046 Uiso 1 1 calc R . .
C29 C 0.1945(6) 0.5354(7) 0.7763(7) 0.0438(18) Uani 1 1 d . . .
H29A H 0.1995 0.6053 0.7775 0.053 Uiso 1 1 calc R . .
H29B H 0.1502 0.4756 0.7041 0.053 Uiso 1 1 calc R . .
C30 C 0.3016(5) 0.5235(7) 0.7975(6) 0.0393(18) Uani 1 1 d . . .
H30 H 0.2932 0.4473 0.7835 0.047 Uiso 1 1 calc R . .
C31 C 0.7307(6) 1.1108(8) 0.7030(6) 0.048(2) Uani 1 1 d . . .
H31 H 0.7425 1.0566 0.7248 0.058 Uiso 1 1 calc R . .
C32 C 0.8180(6) 1.2168(7) 0.7825(6) 0.0381(18) Uani 1 1 d . . .
H32A H 0.8161 1.2415 0.8542 0.046 Uiso 1 1 calc R . .
H32B H 0.8096 1.2743 0.7656 0.046 Uiso 1 1 calc R . .
C33 C 0.9248(5) 1.2006(6) 0.7812(6) 0.0387(18) Uani 1 1 d . . .
H33A H 0.9805 1.2704 0.8318 0.046 Uiso 1 1 calc R . .
H33B H 0.9356 1.1454 0.8009 0.046 Uiso 1 1 calc R . .
C34 C 0.9226(6) 1.1613(7) 0.6676(6) 0.0414(19) Uani 1 1 d . . .
H34A H 0.9899 1.1554 0.6645 0.050 Uiso 1 1 calc R . .
H34B H 0.9087 1.2157 0.6479 0.050 Uiso 1 1 calc R . .
C35 C 0.8392(5) 1.0482(7) 0.5878(6) 0.0420(19) Uani 1 1 d . . .
H35A H 0.8516 0.9936 0.6078 0.050 Uiso 1 1 calc R . .
H35B H 0.8408 1.0224 0.5159 0.050 Uiso 1 1 calc R . .
C36 C 0.7324(5) 1.0619(7) 0.5898(6) 0.0355(17) Uani 1 1 d . . .
H36 H 0.7073 1.1002 0.5528 0.043 Uiso 1 1 calc R . .
C37 C 0.2941(5) 0.8542(7) 0.4486(5) 0.042(2) Uani 1 1 d . . .
H37 H 0.2736 0.9107 0.4348 0.050 Uiso 1 1 calc R . .
C38 C 0.2070(5) 0.7856(5) 0.4600(5) 0.0283(14) Uani 1 1 d . . .
H38A H 0.2248 0.7260 0.4684 0.034 Uiso 1 1 calc R . .
H38B H 0.1881 0.8316 0.5200 0.034 Uiso 1 1 calc R . .
C39 C 0.1217(5) 0.7407(6) 0.3527(6) 0.0363(17) Uani 1 1 d . . .
H39A H 0.1168 0.8022 0.3411 0.044 Uiso 1 1 calc R . .
H39B H 0.0561 0.7097 0.3561 0.044 Uiso 1 1 calc R . .
C40 C 0.1380(5) 0.6514(5) 0.2571(5) 0.0307(15) Uani 1 1 d . . .
H40A H 0.0819 0.6280 0.1911 0.037 Uiso 1 1 calc R . .
H40B H 0.1377 0.5868 0.2648 0.037 Uiso 1 1 calc R . .
C41 C 0.2424(5) 0.6983(6) 0.2510(5) 0.0315(16) Uani 1 1 d . . .
H41A H 0.2319 0.7367 0.2112 0.038 Uiso 1 1 calc R . .
H41B H 0.2653 0.6365 0.2111 0.038 Uiso 1 1 calc R . .
C42 C 0.3287(5) 0.7794(7) 0.3618(6) 0.0333(17) Uani 1 1 d . . .
H42 H 0.3448 0.7280 0.3861 0.040 Uiso 1 1 calc R . .
C43 C 0.7251(5) 0.3241(7) 0.2218(6) 0.0410(18) Uani 1 1 d . . .
H43 H 0.6734 0.2870 0.1488 0.049 Uiso 1 1 calc R . .
C44 C 0.8183(5) 0.2775(6) 0.2127(6) 0.0354(16) Uani 1 1 d . . .
H44A H 0.8592 0.2925 0.2830 0.042 Uiso 1 1 calc R . .
H44B H 0.7916 0.1972 0.1644 0.042 Uiso 1 1 calc R . .
C45 C 0.8881(6) 0.3297(7) 0.1709(6) 0.043(2) Uani 1 1 d . . .
H45A H 0.8523 0.3014 0.0950 0.051 Uiso 1 1 calc R . .
H45B H 0.9509 0.3091 0.1784 0.051 Uiso 1 1 calc R . .
C46 C 0.9167(5) 0.4578(6) 0.2340(6) 0.0348(16) Uani 1 1 d . . .
H46A H 0.9546 0.4864 0.3095 0.042 Uiso 1 1 calc R . .
H46B H 0.9612 0.4897 0.2069 0.042 Uiso 1 1 calc R . .
C47 C 0.8186(6) 0.4927(7) 0.2227(6) 0.0432(18) Uani 1 1 d . . .
H47A H 0.7807 0.4633 0.1470 0.052 Uiso 1 1 calc R . .
H47B H 0.8386 0.5735 0.2591 0.052 Uiso 1 1 calc R . .
C48 C 0.7469(5) 0.4508(6) 0.2700(6) 0.0370(16) Uani 1 1 d . . .
H48 H 0.7826 0.4881 0.3481 0.044 Uiso 1 1 calc R . .
C49 C 0.3148(5) 0.2601(7) 0.1520(6) 0.0417(18) Uani 1 1 d . . .
H49 H 0.2980 0.2885 0.2177 0.050 Uiso 1 1 calc R . .
C50 C 0.2177(5) 0.1739(7) 0.0592(6) 0.0433(19) Uani 1 1 d . . .
H50A H 0.1908 0.1160 0.0733 0.052 Uiso 1 1 calc R . .
H50B H 0.2327 0.1395 -0.0064 0.052 Uiso 1 1 calc R . .
C51 C 0.1383(6) 0.2326(7) 0.0469(6) 0.047(2) Uani 1 1 d . . .
H51A H 0.0763 0.1774 -0.0138 0.056 Uiso 1 1 calc R . .
H51B H 0.1197 0.2590 0.1107 0.056 Uiso 1 1 calc R . .
C52 C 0.1686(5) 0.3304(7) 0.0303(6) 0.046(2) Uani 1 1 d . . .
H52A H 0.1141 0.3645 0.0293 0.055 Uiso 1 1 calc R . .
H52B H 0.1797 0.3055 -0.0375 0.055 Uiso 1 1 calc R . .
C53 C 0.2693(6) 0.4147(7) 0.1249(7) 0.0441(19) Uani 1 1 d . . .
H53A H 0.2958 0.4745 0.1131 0.053 Uiso 1 1 calc R . .
H53B H 0.2550 0.4471 0.1911 0.053 Uiso 1 1 calc R . .
C54 C 0.3491(5) 0.3584(6) 0.1355(6) 0.0349(16) Uani 1 1 d . . .
H54 H 0.3664 0.3309 0.0701 0.042 Uiso 1 1 calc R . .
C55 C 0.6199(5) 0.6474(8) 0.6762(6) 0.0398(19) Uani 1 1 d . . .
C56 C 0.6820(5) 0.5811(6) 0.4936(6) 0.0371(18) Uani 1 1 d . . .
C57 C 0.6144(6) 0.7919(6) 0.5876(5) 0.0312(16) Uani 1 1 d . . .
C58 C 0.4249(6) 1.1267(6) 0.4845(6) 0.0380(18) Uani 1 1 d . . .
C59 C 0.4320(6) 1.2454(6) 0.3779(6) 0.0374(19) Uani 1 1 d . . .
C60 C 0.3848(5) 1.3106(6) 0.5576(6) 0.0316(16) Uani 1 1 d . . .
Cl1 Cl 0.47613(17) 0.22343(18) 0.86242(17) 0.0361(4) Uani 1 1 d . . .
Cl2 Cl 0.70530(14) 0.03716(17) 0.27215(16) 0.0351(4) Uani 1 1 d . . .
Cl3 Cl 0.59187(17) 0.6931(2) 0.21319(18) 0.0479(5) Uani 1 1 d . . .
Cl4 Cl 0.46223(15) 0.91683(18) 0.93833(17) 0.0415(4) Uani 1 1 d . . .
Fe1 Fe 0.71872(11) 0.72366(13) 0.63838(11) 0.0383(3) Uani 1 1 d . . .
Fe2 Fe 0.33340(10) 1.17949(12) 0.42204(11) 0.0366(3) Uani 1 1 d . . .
N1 N 0.8193(5) 0.6809(6) 0.6998(5) 0.0388(15) Uani 1 1 d . . .
N2 N 0.9258(5) 0.7435(6) 0.7614(5) 0.0399(16) Uani 1 1 d . . .
N3 N 0.7746(5) 0.8607(6) 0.7817(5) 0.0461(19) Uani 1 1 d . . .
N4 N 0.8822(5) 0.9228(5) 0.8319(5) 0.0322(14) Uani 1 1 d . . .
N5 N 0.8202(5) 0.7923(5) 0.6027(5) 0.0352(15) Uani 1 1 d . . .
N6 N 0.9221(5) 0.8655(5) 0.6817(5) 0.0357(15) Uani 1 1 d . . .
N7 N 0.2233(5) 1.1050(5) 0.4657(5) 0.0376(15) Uani 1 1 d . . .
N8 N 0.1207(4) 1.0555(5) 0.3891(5) 0.0300(13) Uani 1 1 d . . .
N9 N 0.2798(5) 1.0477(5) 0.2834(5) 0.0315(14) Uani 1 1 d . . .
N10 N 0.1744(5) 0.9979(5) 0.2214(5) 0.0338(14) Uani 1 1 d . . .
N11 N 0.2196(4) 1.2400(5) 0.3676(5) 0.0305(14) Uani 1 1 d . . .
N12 N 0.1199(4) 1.1584(5) 0.2999(5) 0.0294(13) Uani 1 1 d . . .
N13 N 0.6314(4) 0.4683(5) 0.8009(4) 0.0293(13) Uani 1 1 d . . .
H13A H 0.6171 0.4193 0.8228 0.035 Uiso 1 1 calc R . .
H13B H 0.6393 0.4325 0.7370 0.035 Uiso 1 1 calc R . .
N14 N 0.6168(4) 0.6903(5) 0.9339(4) 0.0326(13) Uani 1 1 d . . .
H14A H 0.6438 0.7428 0.9203 0.039 Uiso 1 1 calc R . .
H14B H 0.5870 0.7190 0.9830 0.039 Uiso 1 1 calc R . .
N15 N 0.4527(4) 0.5443(5) 0.9123(5) 0.0359(13) Uani 1 1 d . . .
H15A H 0.4245 0.4745 0.8978 0.043 Uiso 1 1 calc R . .
H15B H 0.5052 0.5819 0.9765 0.043 Uiso 1 1 calc R . .
N16 N 0.3523(4) 0.5366(5) 0.7232(5) 0.0382(14) Uani 1 1 d . . .
H16A H 0.3516 0.6004 0.7238 0.046 Uiso 1 1 calc R . .
H16B H 0.3198 0.4788 0.6553 0.046 Uiso 1 1 calc R . .
N17 N 0.6231(4) 1.1103(5) 0.6954(5) 0.0342(14) Uani 1 1 d . . .
H17A H 0.6128 1.1719 0.6967 0.041 Uiso 1 1 calc R . .
H17B H 0.6090 1.1064 0.7499 0.041 Uiso 1 1 calc R . .
N18 N 0.6741(4) 0.9454(5) 0.5355(4) 0.0352(14) Uani 1 1 d . . .
H18A H 0.6981 0.9132 0.5724 0.042 Uiso 1 1 calc R . .
H18B H 0.6748 0.9081 0.4683 0.042 Uiso 1 1 calc R . .
N19 N 0.3832(4) 0.9074(5) 0.5543(4) 0.0327(13) Uani 1 1 d . . .
H19A H 0.3850 0.8589 0.5778 0.039 Uiso 1 1 calc R . .
H19B H 0.3743 0.9681 0.6040 0.039 Uiso 1 1 calc R . .
N20 N 0.4312(4) 0.8383(5) 0.3736(4) 0.0310(13) Uani 1 1 d . . .
H20C H 0.4240 0.8738 0.3364 0.037 Uiso 1 1 calc R . .
H20D H 0.4633 0.7883 0.3453 0.037 Uiso 1 1 calc R . .
N21 N 0.6739(5) 0.3037(5) 0.2873(5) 0.0429(15) Uani 1 1 d . . .
H21C H 0.7175 0.3404 0.3563 0.051 Uiso 1 1 calc R . .
H21D H 0.6532 0.2303 0.2641 0.051 Uiso 1 1 calc R . .
N22 N 0.6435(4) 0.4661(5) 0.2491(5) 0.0382(14) Uani 1 1 d . . .
H22C H 0.6169 0.4502 0.1807 0.046 Uiso 1 1 calc R . .
H22D H 0.6494 0.5375 0.2933 0.046 Uiso 1 1 calc R . .
N23 N 0.4030(4) 0.2188(5) 0.1698(5) 0.0387(15) Uani 1 1 d . . .
H23C H 0.4090 0.1754 0.1063 0.046 Uiso 1 1 calc R . .
H23D H 0.3923 0.1775 0.2003 0.046 Uiso 1 1 calc R . .
N24 N 0.4464(4) 0.4311(5) 0.2299(5) 0.0419(16) Uani 1 1 d . . .
H24A H 0.4287 0.4709 0.2866 0.050 Uiso 1 1 calc R . .
H24B H 0.4811 0.4800 0.2164 0.050 Uiso 1 1 calc R . .
N25 N 0.5729(5) 0.6140(5) 0.7130(5) 0.0349(15) Uani 1 1 d . . .
N26 N 0.6330(5) 0.5015(6) 0.4183(6) 0.0451(18) Uani 1 1 d . . .
N27 N 0.5529(4) 0.8189(5) 0.5514(4) 0.0282(13) Uani 1 1 d . . .
N28 N 0.4723(4) 1.0752(5) 0.5075(5) 0.0305(13) Uani 1 1 d . . .
N29 N 0.4894(5) 1.3002(6) 0.3628(5) 0.0363(15) Uani 1 1 d . . .
N30 N 0.4120(4) 1.3964(5) 0.6395(5) 0.0262(13) Uani 1 1 d . . .
Ni1 Ni 0.50733(10) 0.54050(11) 0.78709(10) 0.0295(2) Uani 1 1 d . . .
Ni2 Ni 0.52291(11) 0.95368(12) 0.53367(11) 0.02888(17) Uani 1 1 d . . .
Ni3 Ni 0.54535(10) 0.36066(12) 0.27519(11) 0.0387(3) Uani 1 1 d . . .
O1 O -0.0005(9) 0.6067(11) 0.5177(10) 0.039(3) Uani 0.40 1 d P . .
H1C H -0.0377 0.6106 0.4660 0.046 Uiso 0.40 1 d PR . .
H1D H 0.0504 0.6668 0.5588 0.046 Uiso 0.40 1 d PR . .
O2 O 0.2676(8) -0.0036(9) 0.7173(10) 0.040(3) Uani 0.40 1 d P . .
H2C H 0.3052 -0.0185 0.7600 0.047 Uiso 0.40 1 d PR . .
H2B H 0.2304 0.0320 0.7473 0.059 Uiso 0.40 1 d PR . .
O3 O 1.0002(9) 0.3618(12) 0.5541(13) 0.051(4) Uani 0.40 1 d P . .
H3B H 0.9398 0.3493 0.5570 0.061 Uiso 0.40 1 d PR . .
H3C H 0.9974 0.3178 0.4909 0.061 Uiso 0.40 1 d PR . .
O4 O 0.2498(8) 0.6389(11) 0.5945(8) 0.032(3) Uani 0.40 1 d P . .
H4E H 0.2029 0.5863 0.5871 0.038 Uiso 0.40 1 d PR . .
H4B H 0.2992 0.6156 0.5795 0.038 Uiso 0.40 1 d PR . .
O5 O 0.6669(10) 0.2966(12) 0.5078(12) 0.051(3) Uani 0.40 1 d P . .
H5C H 0.6810 0.2795 0.5563 0.061 Uiso 0.40 1 d PR . .
H5D H 0.6417 0.2375 0.4461 0.061 Uiso 0.40 1 d PR . .
O11 O 0.4998(4) 0.1331(4) 0.8748(4) 0.0400(12) Uani 1 1 d . . .
O12 O 0.5200(4) 0.2360(4) 0.7919(3) 0.0359(12) Uani 1 1 d . . .
O13 O 0.3665(4) 0.1823(4) 0.8100(4) 0.0440(13) Uani 1 1 d . . .
O14 O 0.4954(4) 0.3236(4) 0.9524(4) 0.0335(11) Uani 1 1 d . . .
O21 O 0.7823(3) -0.0058(4) 0.3024(4) 0.0379(12) Uani 1 1 d . . .
O22 O 0.7522(4) 0.1511(5) 0.3348(4) 0.0463(13) Uani 1 1 d . . .
O23 O 0.6778(4) -0.0106(5) 0.1579(4) 0.0466(15) Uani 1 1 d . . .
O24 O 0.6250(4) 0.0056(5) 0.2944(5) 0.0493(14) Uani 1 1 d . . .
O31 O 0.5057(4) 0.6430(5) 0.2304(4) 0.0447(14) Uani 1 1 d . . .
O32 O 0.6714(4) 0.7793(4) 0.2955(3) 0.0344(11) Uani 1 1 d . . .
O33 O 0.5497(4) 0.7246(4) 0.1449(4) 0.0421(13) Uani 1 1 d . . .
O34 O 0.6251(3) 0.6099(4) 0.1520(4) 0.0400(13) Uani 1 1 d . . .
O41 O 0.4336(4) 0.8733(4) 0.9967(4) 0.0423(13) Uani 1 1 d . . .
O42 O 0.3665(4) 0.8909(5) 0.8649(4) 0.0483(15) Uani 1 1 d . . .
O43 O 0.5101(3) 1.0279(4) 1.0049(4) 0.0317(10) Uani 1 1 d . . .
O44 O 0.5230(4) 0.8592(5) 0.8853(4) 0.0420(12) Uani 1 1 d . . .

loop_
_atom_site_aniso_label
_atom_site_aniso_U_11
_atom_site_aniso_U_22
_atom_site_aniso_U_33
_atom_site_aniso_U_23
_atom_site_aniso_U_13
_atom_site_aniso_U_12
B1 0.028(4) 0.039(5) 0.032(4) 0.012(4) 0.009(3) 0.012(3)
B2 0.038(4) 0.026(4) 0.033(4) 0.012(4) 0.013(3) 0.007(3)
C1 0.031(4) 0.030(4) 0.048(5) 0.007(4) -0.006(3) 0.004(3)
C2 0.030(4) 0.040(4) 0.045(4) 0.025(4) 0.016(3) 0.014(3)
C3 0.031(4) 0.036(5) 0.040(4) 0.006(4) -0.007(3) 0.007(3)
C4 0.022(3) 0.022(4) 0.045(4) 0.005(3) 0.008(3) 0.004(3)
C5 0.028(3) 0.023(3) 0.032(4) 0.017(3) 0.012(3) 0.013(3)
C6 0.023(3) 0.021(4) 0.039(4) 0.000(3) 0.009(3) -0.006(3)
C7 0.051(5) 0.029(4) 0.028(4) 0.002(3) 0.010(3) 0.003(3)
C8 0.047(4) 0.021(3) 0.040(4) 0.014(3) 0.020(3) 0.021(3)
C9 0.035(4) 0.033(4) 0.049(5) 0.022(4) 0.016(3) 0.015(3)
C10 0.036(4) 0.063(6) 0.037(4) 0.018(4) 0.011(3) 0.015(4)
C11 0.038(4) 0.036(4) 0.028(4) 0.010(3) 0.007(3) 0.006(3)
C12 0.036(4) 0.055(5) 0.027(4) 0.018(4) 0.017(3) 0.028(4)
C13 0.040(4) 0.033(4) 0.034(4) 0.011(3) 0.015(3) 0.008(3)
C14 0.044(4) 0.018(3) 0.036(4) 0.008(3) 0.018(3) 0.004(3)
C15 0.042(4) 0.030(4) 0.022(4) 0.008(3) 0.004(3) 0.011(3)
C16 0.039(4) 0.030(4) 0.028(4) 0.013(3) 0.011(3) 0.007(3)
C17 0.050(5) 0.033(4) 0.042(5) 0.016(4) 0.000(4) 0.015(4)
C18 0.040(4) 0.046(5) 0.038(4) 0.037(4) 0.005(3) 0.006(3)
C19 0.030(3) 0.032(4) 0.036(4) 0.012(3) 0.017(3) 0.010(3)
C20 0.031(3) 0.024(4) 0.042(4) 0.007(3) 0.007(3) 0.004(3)
C21 0.025(4) 0.034(4) 0.058(5) -0.002(4) 0.019(3) -0.006(3)
C22 0.036(4) 0.027(4) 0.036(4) 0.015(3) 0.014(3) 0.003(3)
C23 0.034(4) 0.037(4) 0.030(4) 0.008(3) 0.009(3) 0.008(3)
C24 0.039(4) 0.027(4) 0.028(3) 0.010(3) 0.010(3) 0.011(3)
C25 0.040(4) 0.038(4) 0.034(4) 0.007(3) 0.015(3) 0.020(3)
C26 0.039(4) 0.054(5) 0.043(4) 0.010(4) 0.018(3) 0.019(4)
C27 0.042(4) 0.051(5) 0.048(5) 0.007(4) 0.021(4) 0.019(4)
C28 0.035(4) 0.028(4) 0.062(5) 0.032(4) 0.015(4) 0.009(3)
C29 0.045(4) 0.042(4) 0.047(4) 0.021(4) 0.016(3) 0.025(4)
C30 0.022(3) 0.036(4) 0.044(4) 0.014(4) 0.003(3) 0.001(3)
C31 0.034(4) 0.056(6) 0.024(4) -0.002(4) 0.011(3) 0.008(4)
C32 0.043(4) 0.040(4) 0.024(4) 0.013(3) 0.009(3) 0.011(3)
C33 0.037(4) 0.025(4) 0.036(4) 0.006(3) 0.014(3) -0.006(3)
C34 0.036(4) 0.044(5) 0.033(4) 0.014(4) 0.010(3) 0.008(3)
C35 0.035(4) 0.052(5) 0.026(4) 0.009(4) 0.018(3) 0.008(3)
C36 0.031(4) 0.041(4) 0.025(4) 0.011(3) 0.008(3) 0.010(3)
C37 0.033(4) 0.048(5) 0.020(3) 0.005(3) 0.003(3) 0.004(3)
C38 0.033(3) 0.017(3) 0.029(3) 0.004(3) 0.010(3) 0.019(3)
C39 0.040(4) 0.031(4) 0.027(4) 0.012(3) 0.006(3) 0.003(3)
C40 0.041(4) 0.008(3) 0.028(3) 0.008(3) -0.005(3) 0.002(3)
C41 0.046(4) 0.023(3) 0.021(3) 0.009(3) 0.006(3) 0.013(3)
C42 0.026(4) 0.044(4) 0.026(4) 0.016(3) 0.002(3) 0.017(3)
C43 0.023(3) 0.042(5) 0.043(4) 0.020(4) -0.006(3) 0.006(3)
C44 0.026(3) 0.034(4) 0.037(4) 0.021(3) -0.008(3) 0.007(3)
C45 0.043(4) 0.031(4) 0.033(4) 0.005(3) 0.007(3) 0.003(3)
C46 0.037(4) 0.034(4) 0.029(3) 0.014(3) 0.015(3) 0.004(3)
C47 0.047(4) 0.041(4) 0.040(4) 0.018(4) 0.018(3) 0.014(3)
C48 0.034(4) 0.039(4) 0.029(4) 0.010(3) 0.012(3) 0.011(3)
C49 0.031(4) 0.039(4) 0.047(4) 0.024(4) 0.004(3) 0.000(3)
C50 0.038(4) 0.040(4) 0.032(4) 0.007(3) 0.013(3) 0.002(3)
C51 0.040(4) 0.048(5) 0.023(4) 0.008(4) -0.007(3) 0.002(4)
C52 0.030(4) 0.057(5) 0.049(5) 0.022(4) 0.024(3) 0.014(3)
C53 0.044(4) 0.041(5) 0.046(5) 0.020(4) 0.018(4) 0.015(4)
C54 0.035(4) 0.035(4) 0.031(4) 0.014(3) 0.014(3) 0.006(3)
C55 0.029(4) 0.059(5) 0.031(4) 0.029(4) -0.002(3) 0.010(3)
C56 0.024(3) 0.026(4) 0.040(4) 0.004(3) 0.004(3) 0.006(3)
C57 0.040(4) 0.037(4) 0.020(3) 0.013(3) 0.013(3) 0.019(3)
C58 0.041(4) 0.028(4) 0.026(4) 0.001(3) 0.004(3) 0.014(3)
C59 0.040(4) 0.020(4) 0.039(4) 0.001(3) 0.019(3) 0.013(3)
C60 0.016(3) 0.027(4) 0.032(4) 0.001(3) 0.005(3) 0.006(3)
Cl1 0.0486(10) 0.0217(8) 0.0271(9) 0.0054(7) 0.0110(7) 0.0103(7)
Cl2 0.0314(8) 0.0327(9) 0.0330(9) 0.0081(7) 0.0101(7) 0.0188(7)
Cl3 0.0445(11) 0.0371(11) 0.0274(9) -0.0012(8) 0.0024(8) -0.0005(8)
Cl4 0.0360(9) 0.0347(10) 0.0431(10) 0.0084(8) 0.0183(8) 0.0142(7)
Fe1 0.0401(6) 0.0342(6) 0.0267(6) 0.0101(5) 0.0018(5) 0.0101(5)
Fe2 0.0254(5) 0.0267(6) 0.0301(6) -0.0003(5) -0.0004(4) 0.0031(4)
N1 0.030(3) 0.040(4) 0.042(4) 0.021(3) 0.007(3) 0.010(3)
N2 0.033(3) 0.028(4) 0.032(4) 0.001(3) 0.000(3) 0.008(3)
N3 0.026(3) 0.048(5) 0.033(4) 0.001(3) 0.000(3) 0.011(3)
N4 0.033(3) 0.017(3) 0.040(3) 0.009(3) 0.019(3) 0.001(2)
N5 0.032(3) 0.026(3) 0.034(3) 0.011(3) 0.002(3) 0.006(3)
N6 0.034(3) 0.030(3) 0.028(3) 0.003(3) 0.012(2) 0.011(3)
N7 0.042(3) 0.022(3) 0.030(3) 0.003(3) 0.008(3) 0.003(3)
N8 0.035(3) 0.018(3) 0.032(3) 0.007(2) 0.013(2) 0.013(2)
N9 0.036(3) 0.022(3) 0.029(3) 0.009(3) 0.007(3) 0.008(3)
N10 0.036(3) 0.023(3) 0.026(3) 0.004(3) 0.005(2) 0.009(3)
N11 0.032(3) 0.021(3) 0.019(3) -0.002(2) 0.005(2) 0.006(2)
N12 0.027(3) 0.026(3) 0.029(3) 0.009(3) 0.010(2) 0.007(2)
N13 0.035(3) 0.026(3) 0.029(3) 0.013(2) 0.017(2) 0.009(2)
N14 0.027(3) 0.035(3) 0.026(3) 0.007(3) 0.011(2) 0.011(2)
N15 0.031(3) 0.045(4) 0.038(3) 0.024(3) 0.013(2) 0.017(3)
N16 0.031(3) 0.035(3) 0.028(3) 0.007(3) -0.001(2) 0.004(3)
N17 0.040(3) 0.026(3) 0.028(3) 0.008(3) 0.012(2) 0.011(3)
N18 0.030(3) 0.039(4) 0.025(3) 0.008(3) 0.008(2) 0.011(2)
N19 0.031(3) 0.030(3) 0.030(3) 0.011(3) 0.007(2) 0.012(2)
N20 0.034(3) 0.025(3) 0.028(3) 0.010(3) 0.005(2) 0.017(2)
N21 0.042(3) 0.029(3) 0.036(3) 0.008(3) 0.002(3) 0.006(3)
N22 0.029(3) 0.027(3) 0.041(3) 0.013(3) 0.000(2) -0.001(2)
N23 0.037(3) 0.018(3) 0.042(4) 0.001(3) 0.015(3) 0.004(2)
N24 0.035(3) 0.022(3) 0.045(4) 0.004(3) 0.009(3) 0.002(3)
N25 0.044(4) 0.022(3) 0.024(3) 0.005(3) 0.008(3) 0.005(3)
N26 0.035(4) 0.034(4) 0.038(4) 0.002(3) 0.005(3) 0.005(3)
N27 0.026(3) 0.021(3) 0.012(2) -0.005(2) -0.006(2) 0.004(2)
N28 0.027(3) 0.023(3) 0.031(3) 0.006(3) 0.009(2) 0.005(2)
N29 0.025(3) 0.038(4) 0.028(3) 0.005(3) 0.007(2) 0.007(3)
N30 0.033(3) 0.009(3) 0.031(3) 0.009(2) 0.008(2) 0.004(2)
Ni1 0.0249(4) 0.0234(5) 0.0303(5) 0.0043(4) 0.0145(4) 0.0058(4)
Ni2 0.0269(3) 0.0299(4) 0.0246(4) 0.0114(3) 0.0049(3) 0.0106(3)
Ni3 0.0325(5) 0.0411(6) 0.0262(5) 0.0111(4) 0.0067(4) -0.0023(4)
O1 0.036(6) 0.035(7) 0.039(7) 0.013(6) 0.014(5) 0.013(5)
O2 0.032(6) 0.015(5) 0.038(7) -0.002(5) -0.013(5) 0.012(5)
O3 0.032(6) 0.050(9) 0.074(10) 0.036(8) 0.013(6) 0.012(6)
O4 0.036(6) 0.049(8) 0.024(6) 0.021(6) 0.019(5) 0.024(5)
O5 0.045(7) 0.053(9) 0.053(8) 0.029(7) 0.009(6) 0.022(7)
O11 0.043(3) 0.037(3) 0.023(2) 0.007(2) 0.001(2) 0.015(2)
O12 0.035(3) 0.042(3) 0.012(2) 0.004(2) -0.0037(18) 0.012(2)
O13 0.040(3) 0.034(3) 0.031(3) -0.004(2) 0.008(2) 0.017(2)
O14 0.032(2) 0.025(3) 0.030(2) 0.005(2) 0.0143(19) 0.0021(19)
O21 0.028(2) 0.038(3) 0.028(2) 0.002(2) 0.0080(19) 0.012(2)
O22 0.051(3) 0.037(3) 0.041(3) 0.011(3) 0.018(2) 0.015(2)
O23 0.024(2) 0.052(4) 0.032(3) 0.002(3) 0.003(2) 0.005(2)
O24 0.035(3) 0.049(3) 0.052(3) 0.013(3) 0.018(2) 0.018(2)
O31 0.048(3) 0.043(3) 0.010(2) -0.004(2) 0.002(2) 0.005(2)
O32 0.047(3) 0.034(3) 0.015(2) 0.004(2) 0.0161(19) 0.013(2)
O33 0.036(3) 0.029(3) 0.020(2) -0.009(2) 0.001(2) -0.007(2)
O34 0.023(2) 0.024(3) 0.042(3) 0.003(2) 0.006(2) -0.0156(19)
O41 0.031(2) 0.024(3) 0.047(3) 0.007(2) 0.003(2) -0.001(2)
O42 0.049(3) 0.041(3) 0.027(3) -0.006(2) 0.011(2) 0.022(3)
O43 0.035(2) 0.034(3) 0.033(3) 0.021(2) 0.0100(19) 0.018(2)
O44 0.042(3) 0.045(3) 0.023(2) 0.009(2) -0.003(2) 0.021(2)

loop_
_atom_type_symbol
_atom_type_description
_atom_type_scat_dispersion_real
_atom_type_scat_dispersion_imag
_atom_type_scat_source
C C 0.0033 0.0016 'International Tables Vol C Tables 4.2.6.8 and 6.1.1.4'
H H 0.0000 0.0000 'International Tables Vol C Tables 4.2.6.8 and 6.1.1.4'
B B 0.0013 0.0007 'International Tables Vol C Tables 4.2.6.8 and 6.1.1.4'
N N 0.0061 0.0033 'International Tables Vol C Tables 4.2.6.8 and 6.1.1.4'
O O 0.0106 0.0060 'International Tables Vol C Tables 4.2.6.8 and 6.1.1.4'
Cl Cl 0.1484 0.1585 'International Tables Vol C Tables 4.2.6.8 and 6.1.1.4'
Fe Fe 0.3463 0.8444 'International Tables Vol C Tables 4.2.6.8 and 6.1.1.4'
Ni Ni 0.3393 1.1124 'International Tables Vol C Tables 4.2.6.8 and 6.1.1.4'

loop_
_geom_angle_atom_site_label_1
_geom_angle_atom_site_label_2
_geom_angle_atom_site_label_3
_geom_angle
_geom_angle_site_symmetry_1
_geom_angle_site_symmetry_3
_geom_angle_publ_flag
N2 B1 N4 123.1(6) . . ?
N2 B1 N6 120.6(6) . . ?
N4 B1 N6 99.2(6) . . ?
N2 B1 H11B 103.8 . . ?
N4 B1 H11B 103.8 . . ?
N6 B1 H11B 103.8 . . ?
N10 B2 N12 103.1(5) . . ?
N10 B2 N8 114.5(6) . . ?
N12 B2 N8 100.1(5) . . ?
N10 B2 H22E 112.7 . . ?
N12 B2 H22E 112.7 . . ?
N8 B2 H22E 112.7 . . ?
C2 C1 N1 117.9(7) . . ?
C2 C1 H1 121.0 . . ?
N1 C1 H1 121.0 . . ?
C1 C2 C3 104.7(8) . . ?
C1 C2 H2 127.6 . . ?
C3 C2 H2 127.6 . . ?
N2 C3 C2 103.1(6) . . ?
N2 C3 H3 128.4 . . ?
C2 C3 H3 128.4 . . ?
N3 C4 C5 119.8(6) . . ?
N3 C4 H4 120.1 . . ?
C5 C4 H4 120.1 . . ?
C4 C5 C6 99.2(6) . . ?
C4 C5 H5 130.4 . . ?
C6 C5 H5 130.4 . . ?
C5 C6 N4 111.4(5) . . ?
C5 C6 H6 124.3 . . ?
N4 C6 H6 124.3 . . ?
N5 C7 C8 101.6(6) . . ?
N5 C7 H7 129.2 . . ?
C8 C7 H7 129.2 . . ?
C7 C8 C9 117.7(7) . . ?
C7 C8 H8 121.2 . . ?
C9 C8 H8 121.2 . . ?
N6 C9 C8 100.3(6) . . ?
N6 C9 H9 129.9 . . ?
C8 C9 H9 129.9 . . ?
N7 C10 C11 109.3(7) . . ?
N7 C10 H10 125.4 . . ?
C11 C10 H10 125.4 . . ?
C10 C11 C12 107.0(7) . . ?
C10 C11 H11 126.5 . . ?
C12 C11 H11 126.5 . . ?
N8 C12 C11 107.0(6) . . ?
N8 C12 H12 126.5 . . ?
C11 C12 H12 126.5 . . ?
C14 C13 N9 95.1(6) . . ?
C14 C13 H13 132.5 . . ?
N9 C13 H13 132.5 . . ?
C13 C14 C15 127.4(7) . . ?
C13 C14 N10 83.4(5) . . ?
C13 C14 H14 116.3 . . ?
C15 C14 H14 116.3 . . ?
N10 C14 H14 160.3 . . ?
N10 C15 C14 90.0(5) . . ?
N10 C15 H15 135.0 . . ?
C14 C15 H15 135.0 . . ?
N11 C16 C17 97.9(6) . . ?
N11 C16 H16 131.0 . . ?
C17 C16 H16 131.0 . . ?
C18 C17 C16 110.2(7) . . ?
C18 C17 H17 124.9 . . ?
C16 C17 H17 124.9 . . ?
N12 C18 C17 111.7(7) . . ?
N12 C18 H18 124.1 . . ?
C17 C18 H18 124.1 . . ?
N13 C19 C20 108.2(5) . . ?
N13 C19 C24 108.3(5) . . ?
C20 C19 C24 117.5(6) . . ?
N13 C19 H19 107.5 . . ?
C20 C19 H19 107.5 . . ?
C24 C19 H19 107.5 . . ?
C21 C20 C19 99.0(7) . . ?
C21 C20 H20A 112.0 . . ?
C19 C20 H20A 112.0 . . ?
C21 C20 H20B 112.0 . . ?
C19 C20 H20B 112.0 . . ?
H20A C20 H20B 109.6 . . ?
C20 C21 C22 110.0(6) . . ?
C20 C21 H21A 109.7 . . ?
C22 C21 H21A 109.7 . . ?
C20 C21 H21B 109.7 . . ?
C22 C21 H21B 109.7 . . ?
H21A C21 H21B 108.2 . . ?
C23 C22 C21 112.3(6) . . ?
C23 C22 H22A 109.1 . . ?
C21 C22 H22A 109.1 . . ?
C23 C22 H22B 109.1 . . ?
C21 C22 H22B 109.1 . . ?
H22A C22 H22B 107.9 . . ?
C22 C23 C24 109.5(6) . . ?
C22 C23 H23A 109.8 . . ?
C24 C23 H23A 109.8 . . ?
C22 C23 H23B 109.8 . . ?
C24 C23 H23B 109.8 . . ?
H23A C23 H23B 108.2 . . ?
N14 C24 C19 115.5(5) . . ?
N14 C24 C23 108.8(5) . . ?
C19 C24 C23 111.5(6) . . ?
N14 C24 H24 106.9 . . ?
C19 C24 H24 106.9 . . ?
C23 C24 H24 106.9 . . ?
N15 C25 C30 97.6(5) . . ?
N15 C25 C26 102.2(6) . . ?
C30 C25 C26 109.2(6) . . ?
N15 C25 H25 115.3 . . ?
C30 C25 H25 115.3 . . ?
C26 C25 H25 115.3 . . ?
C27 C26 C25 107.5(7) . . ?
C27 C26 H26A 110.2 . . ?
C25 C26 H26A 110.2 . . ?
C27 C26 H26B 110.2 . . ?
C25 C26 H26B 110.2 . . ?
H26A C26 H26B 108.5 . . ?
C26 C27 C28 118.2(7) . . ?
C26 C27 H27A 107.7 . . ?
C28 C27 H27A 107.7 . . ?
C26 C27 H27B 107.7 . . ?
C28 C27 H27B 107.7 . . ?
H27A C27 H27B 107.1 . . ?
C29 C28 C27 109.5(6) . . ?
C29 C28 H28A 109.8 . . ?
C27 C28 H28A 109.8 . . ?
C29 C28 H28B 109.8 . . ?
C27 C28 H28B 109.8 . . ?
H28A C28 H28B 108.2 . . ?
C28 C29 C30 116.3(7) . . ?
C28 C29 H29A 108.2 . . ?
C30 C29 H29A 108.2 . . ?
C28 C29 H29B 108.2 . . ?
C30 C29 H29B 108.2 . . ?
H29A C29 H29B 107.4 . . ?
N16 C30 C29 113.0(6) . . ?
N16 C30 C25 109.8(5) . . ?
C29 C30 C25 112.8(6) . . ?
N16 C30 H30 106.9 . . ?
C29 C30 H30 106.9 . . ?
C25 C30 H30 106.9 . . ?
N17 C31 C32 118.6(7) . . ?
N17 C31 C36 107.3(6) . . ?
C32 C31 C36 112.9(7) . . ?
N17 C31 H31 105.7 . . ?
C32 C31 H31 105.7 . . ?
C36 C31 H31 105.7 . . ?
C31 C32 C33 111.3(6) . . ?
C31 C32 H32A 109.4 . . ?
C33 C32 H32A 109.4 . . ?
C31 C32 H32B 109.4 . . ?
C33 C32 H32B 109.4 . . ?
H32A C32 H32B 108.0 . . ?
C34 C33 C32 106.8(6) . . ?
C34 C33 H33A 110.4 . . ?
C32 C33 H33A 110.4 . . ?
C34 C33 H33B 110.4 . . ?
C32 C33 H33B 110.4 . . ?
H33A C33 H33B 108.6 . . ?
C33 C34 C35 110.9(6) . . ?
C33 C34 H34A 109.5 . . ?
C35 C34 H34A 109.5 . . ?
C33 C34 H34B 109.5 . . ?
C35 C34 H34B 109.5 . . ?
H34A C34 H34B 108.0 . . ?
C34 C35 C36 108.2(6) . . ?
C34 C35 H35A 110.0 . . ?
C36 C35 H35A 110.0 . . ?
C34 C35 H35B 110.0 . . ?
C36 C35 H35B 110.0 . . ?
H35A C35 H35B 108.4 . . ?
N18 C36 C31 105.3(6) . . ?
N18 C36 C35 97.6(6) . . ?
C31 C36 C35 111.1(6) . . ?
N18 C36 H36 113.8 . . ?
C31 C36 H36 113.8 . . ?
C35 C36 H36 113.8 . . ?
C42 C37 N19 107.3(5) . . ?
C42 C37 C38 110.5(6) . . ?
N19 C37 C38 104.9(5) . . ?
C42 C37 H37 111.3 . . ?
N19 C37 H37 111.3 . . ?
C38 C37 H37 111.3 . . ?
C39 C38 C37 100.3(6) . . ?
C39 C38 H38A 111.7 . . ?
C37 C38 H38A 111.7 . . ?
C39 C38 H38B 111.7 . . ?
C37 C38 H38B 111.7 . . ?
H38A C38 H38B 109.5 . . ?
C38 C39 C40 114.0(6) . . ?
C38 C39 H39A 108.7 . . ?
C40 C39 H39A 108.7 . . ?
C38 C39 H39B 108.7 . . ?
C40 C39 H39B 108.7 . . ?
H39A C39 H39B 107.6 . . ?
C39 C40 C41 109.7(5) . . ?
C39 C40 H40A 109.7 . . ?
C41 C40 H40A 109.7 . . ?
C39 C40 H40B 109.7 . . ?
C41 C40 H40B 109.7 . . ?
H40A C40 H40B 108.2 . . ?
C40 C41 C42 114.0(5) . . ?
C40 C41 H41A 108.8 . . ?
C42 C41 H41A 108.8 . . ?
C40 C41 H41B 108.8 . . ?
C42 C41 H41B 108.8 . . ?
H41A C41 H41B 107.7 . . ?
N20 C42 C37 110.4(6) . . ?
N20 C42 C41 122.5(6) . . ?
C37 C42 C41 115.6(6) . . ?
N20 C42 H42 101.4 . . ?
C37 C42 H42 101.4 . . ?
C41 C42 H42 101.4 . . ?
N21 C43 C48 101.4(6) . . ?
N21 C43 C44 114.9(6) . . ?
C48 C43 C44 118.1(6) . . ?
N21 C43 H43 107.2 . . ?
C48 C43 H43 107.2 . . ?
C44 C43 H43 107.2 . . ?
C45 C44 C43 112.1(6) . . ?
C45 C44 H44A 109.2 . . ?
C43 C44 H44A 109.2 . . ?
C45 C44 H44B 109.2 . . ?
C43 C44 H44B 109.2 . . ?
H44A C44 H44B 107.9 . . ?
C44 C45 C46 110.5(6) . . ?
C44 C45 H45A 109.6 . . ?
C46 C45 H45A 109.6 . . ?
C44 C45 H45B 109.6 . . ?
C46 C45 H45B 109.6 . . ?
H45A C45 H45B 108.1 . . ?
C47 C46 C45 110.6(6) . . ?
C47 C46 H46A 109.5 . . ?
C45 C46 H46A 109.5 . . ?
C47 C46 H46B 109.5 . . ?
C45 C46 H46B 109.5 . . ?
H46A C46 H46B 108.1 . . ?
C46 C47 C48 112.6(6) . . ?
C46 C47 H47A 109.1 . . ?
C48 C47 H47A 109.1 . . ?
C46 C47 H47B 109.1 . . ?
C48 C47 H47B 109.1 . . ?
H47A C47 H47B 107.8 . . ?
N22 C48 C47 116.5(6) . . ?
N22 C48 C43 105.4(5) . . ?
C47 C48 C43 109.2(6) . . ?
N22 C48 H48 108.5 . . ?
C47 C48 H48 108.5 . . ?
C43 C48 H48 108.5 . . ?
N23 C49 C50 115.0(6) . . ?
N23 C49 C54 108.5(5) . . ?
C50 C49 C54 109.7(6) . . ?
N23 C49 H49 107.8 . . ?
C50 C49 H49 107.8 . . ?
C54 C49 H49 107.8 . . ?
C49 C50 C51 107.8(6) . . ?
C49 C50 H50A 110.1 . . ?
C51 C50 H50A 110.1 . . ?
C49 C50 H50B 110.1 . . ?
C51 C50 H50B 110.1 . . ?
H50A C50 H50B 108.5 . . ?
C52 C51 C50 118.0(7) . . ?
C52 C51 H51A 107.8 . . ?
C50 C51 H51A 107.8 . . ?
C52 C51 H51B 107.8 . . ?
C50 C51 H51B 107.8 . . ?
H51A C51 H51B 107.1 . . ?
C51 C52 C53 106.9(7) . . ?
C51 C52 H52A 110.3 . . ?
C53 C52 H52A 110.3 . . ?
C51 C52 H52B 110.3 . . ?
C53 C52 H52B 110.3 . . ?
H52A C52 H52B 108.6 . . ?
C54 C53 C52 110.4(7) . . ?
C54 C53 H53A 109.6 . . ?
C52 C53 H53A 109.6 . . ?
C54 C53 H53B 109.6 . . ?
C52 C53 H53B 109.6 . . ?
H53A C53 H53B 108.1 . . ?
N24 C54 C53 114.4(5) . . ?
N24 C54 C49 102.4(5) . . ?
C53 C54 C49 114.3(6) . . ?
N24 C54 H54 108.5 . . ?
C53 C54 H54 108.5 . . ?
C49 C54 H54 108.5 . . ?
N25 C55 Fe1 169.8(6) . . ?
N26 C56 Fe1 158.3(6) . . ?
N27 C57 Fe1 173.2(6) . . ?
N28 C58 Fe2 167.9(6) . . ?
N29 C59 Fe2 169.3(6) . . ?
N30 C60 Fe2 174.8(6) . . ?
O14 Cl1 O12 111.9(3) . . ?
O14 Cl1 O13 104.9(3) . . ?
O12 Cl1 O13 107.7(3) . . ?
O14 Cl1 O11 119.1(3) . . ?
O12 Cl1 O11 108.8(3) . . ?
O13 Cl1 O11 103.5(3) . . ?
O24 Cl2 O22 110.9(3) . . ?
O24 Cl2 O21 109.5(4) . . ?
O22 Cl2 O21 103.8(3) . . ?
O24 Cl2 O23 110.3(3) . . ?
O22 Cl2 O23 116.5(4) . . ?
O21 Cl2 O23 105.3(3) . . ?
O32 Cl3 O33 108.5(3) . . ?
O32 Cl3 O34 111.2(3) . . ?
O33 Cl3 O34 102.6(3) . . ?
O32 Cl3 O31 120.8(3) . . ?
O33 Cl3 O31 104.3(3) . . ?
O34 Cl3 O31 107.8(3) . . ?
O43 Cl4 O41 108.4(3) . . ?
O43 Cl4 O42 113.1(3) . . ?
O41 Cl4 O42 100.3(4) . . ?
O43 Cl4 O44 114.2(3) . . ?
O41 Cl4 O44 109.6(3) . . ?
O42 Cl4 O44 110.3(3) . . ?
N1 Fe1 N5 87.2(3) . . ?
N1 Fe1 C55 89.3(2) . . ?
N5 Fe1 C55 176.3(2) . . ?
N1 Fe1 N3 83.8(3) . . ?
N5 Fe1 N3 87.4(3) . . ?
C55 Fe1 N3 93.4(2) . . ?
N1 Fe1 C56 89.4(2) . . ?
N5 Fe1 C56 87.8(2) . . ?
C55 Fe1 C56 91.0(3) . . ?
N3 Fe1 C56 171.9(2) . . ?
N1 Fe1 C57 172.5(2) . . ?
N5 Fe1 C57 91.5(2) . . ?
C55 Fe1 C57 92.1(3) . . ?
N3 Fe1 C57 88.7(2) . . ?
C56 Fe1 C57 97.9(3) . . ?
C58 Fe2 C60 86.3(3) . . ?
C58 Fe2 N9 94.7(2) . . ?
C60 Fe2 N9 179.0(2) . . ?
C58 Fe2 C59 94.4(4) . . ?
C60 Fe2 C59 90.0(3) . . ?
N9 Fe2 C59 89.7(2) . . ?
C58 Fe2 N11 171.6(2) . . ?
C60 Fe2 N11 89.8(2) . . ?
N9 Fe2 N11 89.2(2) . . ?
C59 Fe2 N11 93.0(3) . . ?
C58 Fe2 N7 86.4(3) . . ?
C60 Fe2 N7 91.3(2) . . ?
N9 Fe2 N7 88.9(3) . . ?
C59 Fe2 N7 178.4(2) . . ?
N11 Fe2 N7 86.3(3) . . ?
N2 N1 C1 95.8(5) . . ?
N2 N1 Fe1 127.8(5) . . ?
C1 N1 Fe1 133.4(4) . . ?
B1 N2 C3 135.3(5) . . ?
B1 N2 N1 105.9(5) . . ?
C3 N2 N1 117.0(6) . . ?
C4 N3 N4 103.2(5) . . ?
C4 N3 Fe1 134.3(4) . . ?
N4 N3 Fe1 121.4(5) . . ?
N3 N4 C6 105.7(5) . . ?
N3 N4 B1 107.0(5) . . ?
C6 N4 B1 132.8(5) . . ?
C7 N5 N6 110.6(5) . . ?
C7 N5 Fe1 127.7(4) . . ?
N6 N5 Fe1 121.7(5) . . ?
C9 N6 N5 109.3(5) . . ?
C9 N6 B1 137.5(5) . . ?
N5 N6 B1 107.8(5) . . ?
C10 N7 N8 104.1(5) . . ?
C10 N7 Fe2 139.9(4) . . ?
N8 N7 Fe2 114.4(5) . . ?
C12 N8 N7 112.3(5) . . ?
C12 N8 B2 125.5(5) . . ?
N7 N8 B2 122.1(5) . . ?
N10 N9 C13 105.7(5) . . ?
N10 N9 Fe2 123.1(5) . . ?
C13 N9 Fe2 130.9(4) . . ?
C15 N10 N9 121.6(5) . . ?
C15 N10 B2 118.9(5) . . ?
N9 N10 B2 118.7(5) . . ?
C15 N10 C14 45.9(4) . . ?
N9 N10 C14 75.7(4) . . ?
B2 N10 C14 163.9(4) . . ?
N12 N11 C16 114.7(5) . . ?
N12 N11 Fe2 114.9(5) . . ?
C16 N11 Fe2 130.2(3) . . ?
C18 N12 N11 104.6(5) . . ?
C18 N12 B2 132.9(5) . . ?
N11 N12 B2 122.4(5) . . ?
C19 N13 Ni1 106.2(3) . . ?
C19 N13 H13A 110.5 . . ?
Ni1 N13 H13A 110.5 . . ?
C19 N13 H13B 110.5 . . ?
Ni1 N13 H13B 110.5 . . ?
H13A N13 H13B 108.7 . . ?
C24 N14 Ni1 101.1(3) . . ?
C24 N14 H14A 111.6 . . ?
Ni1 N14 H14A 111.6 . . ?
C24 N14 H14B 111.6 . . ?
Ni1 N14 H14B 111.6 . . ?
H14A N14 H14B 109.4 . . ?
C25 N15 Ni1 105.4(3) . . ?
C25 N15 H15A 110.7 . . ?
Ni1 N15 H15A 110.7 . . ?
C25 N15 H15B 110.7 . . ?
Ni1 N15 H15B 110.7 . . ?
H15A N15 H15B 108.8 . . ?
C30 N16 Ni1 104.2(3) . . ?
C30 N16 H16A 110.9 . . ?
Ni1 N16 H16A 110.9 . . ?
C30 N16 H16B 110.9 . . ?
Ni1 N16 H16B 110.9 . . ?
H16A N16 H16B 108.9 . . ?
C31 N17 Ni2 103.8(3) . . ?
C31 N17 H17A 111.0 . . ?
Ni2 N17 H17A 111.0 . . ?
C31 N17 H17B 111.0 . . ?
Ni2 N17 H17B 111.0 . . ?
H17A N17 H17B 109.0 . . ?
C36 N18 Ni2 101.0(3) . . ?
C36 N18 H18A 111.6 . . ?
Ni2 N18 H18A 111.6 . . ?
C36 N18 H18B 111.6 . . ?
Ni2 N18 H18B 111.6 . . ?
H18A N18 H18B 109.4 . . ?
C37 N19 Ni2 109.6(3) . . ?
C37 N19 H19A 109.7 . . ?
Ni2 N19 H19A 109.7 . . ?
C37 N19 H19B 109.7 . . ?
Ni2 N19 H19B 109.7 . . ?
H19A N19 H19B 108.2 . . ?
C42 N20 Ni2 112.4(3) . . ?
C42 N20 H20C 109.1 . . ?
Ni2 N20 H20C 109.1 . . ?
C42 N20 H20D 109.1 . . ?
Ni2 N20 H20D 109.1 . . ?
H20C N20 H20D 107.9 . . ?
C43 N21 Ni3 107.5(4) . . ?
C43 N21 H21C 110.2 . . ?
Ni3 N21 H21C 110.2 . . ?
C43 N21 H21D 110.2 . . ?
Ni3 N21 H21D 110.2 . . ?
H21C N21 H21D 108.5 . . ?
C48 N22 Ni3 109.2(4) . . ?
C48 N22 H22C 109.8 . . ?
Ni3 N22 H22C 109.8 . . ?
C48 N22 H22D 109.8 . . ?
Ni3 N22 H22D 109.8 . . ?
H22C N22 H22D 108.3 . . ?
C49 N23 Ni3 109.3(3) . . ?
C49 N23 H23C 109.8 . . ?
Ni3 N23 H23C 109.8 . . ?
C49 N23 H23D 109.8 . . ?
Ni3 N23 H23D 109.8 . . ?
H23C N23 H23D 108.3 . . ?
C54 N24 Ni3 118.8(4) . . ?
C54 N24 H24A 107.6 . . ?
Ni3 N24 H24A 107.6 . . ?
C54 N24 H24B 107.6 . . ?
Ni3 N24 H24B 107.6 . . ?
H24A N24 H24B 107.0 . . ?
C55 N25 Ni1 169.5(5) . . ?
C56 N26 Ni3 176.4(7) . . ?
C57 N27 Ni2 144.2(4) . . ?
C58 N28 Ni2 166.4(4) . . ?
C59 N29 Ni3 156.8(5) . 1_565 ?
C60 N30 Ni1 161.2(4) . 1_565 ?
N25 Ni1 N30 92.9(2) . 1_545 ?
N25 Ni1 N16 97.2(3) . . ?
N30 Ni1 N16 64.0(2) 1_545 . ?
N25 Ni1 N15 153.6(2) . . ?
N30 Ni1 N15 109.1(2) 1_545 . ?
N16 Ni1 N15 80.5(2) . . ?
N25 Ni1 N13 90.4(2) . . ?
N30 Ni1 N13 92.0(2) 1_545 . ?
N16 Ni1 N13 155.0(2) . . ?
N15 Ni1 N13 102.8(2) . . ?
N25 Ni1 N14 83.0(2) . . ?
N30 Ni1 N14 174.9(2) 1_545 . ?
N16 Ni1 N14 119.4(2) . . ?
N15 Ni1 N14 75.6(2) . . ?
N13 Ni1 N14 85.0(2) . . ?
N20 Ni2 N19 81.1(2) . . ?
N20 Ni2 N28 86.9(2) . . ?
N19 Ni2 N28 87.9(2) . . ?
N20 Ni2 N27 88.4(2) . . ?
N19 Ni2 N27 85.6(2) . . ?
N28 Ni2 N27 172.5(2) . . ?
N20 Ni2 N18 102.0(2) . . ?
N19 Ni2 N18 152.9(2) . . ?
N28 Ni2 N18 118.9(2) . . ?
N27 Ni2 N18 67.8(2) . . ?
N20 Ni2 N17 166.2(2) . . ?
N19 Ni2 N17 103.7(2) . . ?
N28 Ni2 N17 80.5(2) . . ?
N27 Ni2 N17 104.7(2) . . ?
N18 Ni2 N17 79.7(2) . . ?
N24 Ni3 N26 94.7(3) . . ?
N24 Ni3 N29 107.5(3) . 1_545 ?
N26 Ni3 N29 87.0(3) . 1_545 ?
N24 Ni3 N22 80.6(3) . . ?
N26 Ni3 N22 70.8(3) . . ?
N29 Ni3 N22 157.1(2) 1_545 . ?
N24 Ni3 N21 158.2(3) . . ?
N26 Ni3 N21 87.5(3) . . ?
N29 Ni3 N21 94.2(3) 1_545 . ?
N22 Ni3 N21 79.7(3) . . ?
N24 Ni3 N23 77.6(2) . . ?
N26 Ni3 N23 151.4(3) . . ?
N29 Ni3 N23 69.7(2) 1_545 . ?
N22 Ni3 N23 133.2(2) . . ?
N21 Ni3 N23 109.9(2) . . ?
H1C O1 H1D 109.5 . . ?
H2C O2 H2B 109.5 . . ?
H3B O3 H3C 109.5 . . ?
H4E O4 H4B 109.5 . . ?
H5C O5 H5D 109.5 . . ?

loop_
_geom_bond_atom_site_label_1
_geom_bond_atom_site_label_2
_geom_bond_distance
_geom_bond_site_symmetry_2
_geom_bond_publ_flag
B1 N2 1.388(10) . ?
B1 N4 1.479(9) . ?
B1 N6 1.483(10) . ?
B1 H11B 0.9800 . ?
B2 N10 1.528(9) . ?
B2 N12 1.532(9) . ?
B2 N8 1.555(9) . ?
B2 H22E 0.9800 . ?
C1 C2 1.280(11) . ?
C1 N1 1.515(9) . ?
C1 H1 0.9300 . ?
C2 C3 1.520(12) . ?
C2 H2 0.9300 . ?
C3 N2 1.392(9) . ?
C3 H3 0.9300 . ?
C4 N3 1.351(8) . ?
C4 C5 1.364(10) . ?
C4 H4 0.9300 . ?
C5 C6 1.430(9) . ?
C5 H5 0.9300 . ?
C6 N4 1.434(7) . ?
C6 H6 0.9300 . ?
C7 N5 1.334(8) . ?
C7 C8 1.373(10) . ?
C7 H7 0.9300 . ?
C8 C9 1.401(11) . ?
C8 H8 0.9300 . ?
C9 N6 1.368(8) . ?
C9 H9 0.9300 . ?
C10 N7 1.382(9) . ?
C10 C11 1.407(11) . ?
C10 H10 0.9300 . ?
C11 C12 1.409(10) . ?
C11 H11 0.9300 . ?
C12 N8 1.326(8) . ?
C12 H12 0.9300 . ?
C13 C14 1.395(11) . ?
C13 N9 1.442(8) . ?
C13 H13 0.9300 . ?
C14 C15 1.397(10) . ?
C14 N10 1.944(7) . ?
C14 H14 0.9300 . ?
C15 N10 1.351(7) . ?
C15 H15 0.9300 . ?
C16 N11 1.462(8) . ?
C16 C17 1.499(11) . ?
C16 H16 0.9300 . ?
C17 C18 1.398(12) . ?
C17 H17 0.9300 . ?
C18 N12 1.354(8) . ?
C18 H18 0.9300 . ?
C19 N13 1.469(7) . ?
C19 C20 1.518(10) . ?
C19 C24 1.521(9) . ?
C19 H19 0.9800 . ?
C20 C21 1.508(10) . ?
C20 H20A 0.9700 . ?
C20 H20B 0.9700 . ?
C21 C22 1.540(10) . ?
C21 H21A 0.9700 . ?
C21 H21B 0.9700 . ?
C22 C23 1.509(10) . ?
C22 H22A 0.9700 . ?
C22 H22B 0.9700 . ?
C23 C24 1.540(9) . ?
C23 H23A 0.9700 . ?
C23 H23B 0.9700 . ?
C24 N14 1.490(7) . ?
C24 H24 0.9800 . ?
C25 N15 1.486(7) . ?
C25 C30 1.512(10) . ?
C25 C26 1.549(11) . ?
C25 H25 0.9800 . ?
C26 C27 1.483(11) . ?
C26 H26A 0.9700 . ?
C26 H26B 0.9700 . ?
C27 C28 1.529(11) . ?
C27 H27A 0.9700 . ?
C27 H27B 0.9700 . ?
C28 C29 1.504(11) . ?
C28 H28A 0.9700 . ?
C28 H28B 0.9700 . ?
C29 C30 1.511(10) . ?
C29 H29A 0.9700 . ?
C29 H29B 0.9700 . ?
C30 N16 1.506(8) . ?
C30 H30 0.9800 . ?
C31 N17 1.483(8) . ?
C31 C32 1.495(11) . ?
C31 C36 1.514(10) . ?
C31 H31 0.9800 . ?
C32 C33 1.554(10) . ?
C32 H32A 0.9700 . ?
C32 H32B 0.9700 . ?
C33 C34 1.513(10) . ?
C33 H33A 0.9700 . ?
C33 H33B 0.9700 . ?
C34 C35 1.526(10) . ?
C34 H34A 0.9700 . ?
C34 H34B 0.9700 . ?
C35 C36 1.546(10) . ?
C35 H35A 0.9700 . ?
C35 H35B 0.9700 . ?
C36 N18 1.437(8) . ?
C36 H36 0.9800 . ?
C37 C42 1.507(10) . ?
C37 N19 1.509(7) . ?
C37 C38 1.516(10) . ?
C37 H37 0.9800 . ?
C38 C39 1.515(9) . ?
C38 H38A 0.9700 . ?
C38 H38B 0.9700 . ?
C39 C40 1.521(10) . ?
C39 H39A 0.9700 . ?
C39 H39B 0.9700 . ?
C40 C41 1.539(9) . ?
C40 H40A 0.9700 . ?
C40 H40B 0.9700 . ?
C41 C42 1.540(9) . ?
C41 H41A 0.9700 . ?
C41 H41B 0.9700 . ?
C42 N20 1.457(7) . ?
C42 H42 0.9800 . ?
C43 N21 1.435(8) . ?
C43 C48 1.540(11) . ?
C43 C44 1.566(10) . ?
C43 H43 0.9800 . ?
C44 C45 1.530(10) . ?
C44 H44A 0.9700 . ?
C44 H44B 0.9700 . ?
C45 C46 1.540(10) . ?
C45 H45A 0.9700 . ?
C45 H45B 0.9700 . ?
C46 C47 1.534(10) . ?
C46 H46A 0.9700 . ?
C46 H46B 0.9700 . ?
C47 C48 1.536(10) . ?
C47 H47A 0.9700 . ?
C47 H47B 0.9700 . ?
C48 N22 1.480(7) . ?
C48 H48 0.9800 . ?
C49 N23 1.471(8) . ?
C49 C50 1.507(10) . ?
C49 C54 1.536(10) . ?
C49 H49 0.9800 . ?
C50 C51 1.521(12) . ?
C50 H50A 0.9700 . ?
C50 H50B 0.9700 . ?
C51 C52 1.518(12) . ?
C51 H51A 0.9700 . ?
C51 H51B 0.9700 . ?
C52 C53 1.538(11) . ?
C52 H52A 0.9700 . ?
C52 H52B 0.9700 . ?
C53 C54 1.496(11) . ?
C53 H53A 0.9700 . ?
C53 H53B 0.9700 . ?
C54 N24 1.482(7) . ?
C54 H54 0.9800 . ?
C55 N25 1.118(8) . ?
C55 Fe1 1.949(8) . ?
C56 N26 1.110(7) . ?
C56 Fe1 2.047(7) . ?
C57 N27 1.119(7) . ?
C57 Fe1 2.061(7) . ?
C58 N28 1.168(8) . ?
C58 Fe2 1.856(8) . ?
C59 N29 1.151(8) . ?
C59 Fe2 1.936(8) . ?
C60 N30 1.182(7) . ?
C60 Fe2 1.876(7) . ?
Cl1 O14 1.367(5) . ?
Cl1 O12 1.394(5) . ?
Cl1 O13 1.421(5) . ?
Cl1 O11 1.450(6) . ?
Cl2 O24 1.308(5) . ?
Cl2 O22 1.377(6) . ?
Cl2 O21 1.404(5) . ?
Cl2 O23 1.436(5) . ?
Cl3 O32 1.331(5) . ?
Cl3 O33 1.337(6) . ?
Cl3 O34 1.363(6) . ?
Cl3 O31 1.428(6) . ?
Cl4 O43 1.351(5) . ?
Cl4 O41 1.361(6) . ?
Cl4 O42 1.378(6) . ?
Cl4 O44 1.412(5) . ?
Fe1 N1 1.831(7) . ?
Fe1 N5 1.895(7) . ?
Fe1 N3 1.973(7) . ?
Fe2 N9 1.904(6) . ?
Fe2 N11 2.097(6) . ?
Fe2 N7 2.108(7) . ?
N1 N2 1.421(8) . ?
N3 N4 1.423(8) . ?
N5 N6 1.447(8) . ?
N7 N8 1.418(9) . ?
N9 N10 1.393(8) . ?
N11 N12 1.425(8) . ?
N13 Ni1 2.174(6) . ?
N13 H13A 0.9000 . ?
N13 H13B 0.9000 . ?
N14 Ni1 2.179(5) . ?
N14 H14A 0.9000 . ?
N14 H14B 0.9000 . ?
N15 Ni1 2.159(5) . ?
N15 H15A 0.9000 . ?
N15 H15B 0.9000 . ?
N16 Ni1 2.132(6) . ?
N16 H16A 0.9000 . ?
N16 H16B 0.9000 . ?
N17 Ni2 2.283(6) . ?
N17 H17A 0.9000 . ?
N17 H17B 0.9000 . ?
N18 Ni2 2.134(5) . ?
N18 H18A 0.9000 . ?
N18 H18B 0.9000 . ?
N19 Ni2 2.092(5) . ?
N19 H19A 0.9000 . ?
N19 H19B 0.9000 . ?
N20 Ni2 2.078(5) . ?
N20 H20C 0.9000 . ?
N20 H20D 0.9000 . ?
N21 Ni3 2.096(7) . ?
N21 H21C 0.9000 . ?
N21 H21D 0.9000 . ?
N22 Ni3 2.081(6) . ?
N22 H22C 0.9000 . ?
N22 H22D 0.9000 . ?
N23 Ni3 2.185(5) . ?
N23 H23C 0.9000 . ?
N23 H23D 0.9000 . ?
N24 Ni3 1.998(7) . ?
N24 H24A 0.9000 . ?
N24 H24B 0.9000 . ?
N25 Ni1 2.079(7) . ?
N26 Ni3 2.030(6) . ?
N27 Ni2 2.133(6) . ?
N28 Ni2 2.120(7) . ?
N29 Ni3 2.073(7) 1_565 ?
N30 Ni1 2.101(6) 1_565 ?
Ni1 N30 2.101(6) 1_545 ?
Ni3 N29 2.073(7) 1_545 ?
O1 H1C 0.8499 . ?
O1 H1D 0.8500 . ?
O2 H2C 0.8499 . ?
O2 H2B 0.8501 . ?
O3 H3B 0.8499 . ?
O3 H3C 0.8499 . ?
O4 H4E 0.8500 . ?
O4 H4B 0.8501 . ?
O5 H5C 0.8499 . ?
O5 H5D 0.8500 . ?
